data_1537391
loop_
_publ_author_name
'Haupt, H.J.'
'Preut, H.'
'Wolfes, W.'

_publ_section_title
;
 Die Kristall- und Molekuelstruktur von Bromozinn(IV)-tris
 (Pentacarbonylmangan) und
 Octacarbonylbis(mue-chlorozinn(IV)-(Pentacarbonylmangan) Dimangan (Mn -
 Mn)
;
_journal_name_full 'Zeitschrift fuer Anorganische und Allgemeine Chemie'
_journal_page_first 105
_journal_page_last 118
_journal_volume 446
_journal_year 1978
_chemical_formula_sum 'C18 Cl2 Mn4 O18 Sn2'
_chemical_name_systematic 'Mn2 (C O)8 (Sn Cl Mn (C O)5)2'
_space_group_IT_number 14
_symmetry_space_group_name_Hall '-P 2ybc'
_symmetry_space_group_name_H-M 'P 1 21/c 1'
_cell_angle_alpha 90
_cell_angle_beta 115.98
_cell_angle_gamma 90
_cell_formula_units_Z 2
_cell_length_a 8.733
_cell_length_b 12.3
_cell_length_c 15.464
_cell_volume 1493.222
_citation_journal_id_ASTM ZAACAB
_cod_data_source_file Haupt_ZAACAB_1978_310.cif
_cod_data_source_block C18Cl2Mn4O18Sn2
_cod_database_code 1537391

loop_
_symmetry_equiv_pos_as_xyz
x,y,z
-x,y+1/2,-z+1/2
-x,-y,-z
x,-y-1/2,z-1/2

loop_
_atom_site_label
_atom_site_type_symbol
_atom_site_fract_x
_atom_site_fract_y
_atom_site_fract_z
_atom_site_occupancy
_atom_site_U_iso_or_equiv
O8 O-2 0.30473 0.53848 0.42228 1 0.0
O5 O-2 0.20109 0.10106 0.71396 1 0.0
C4 C+2 0.45654 0.28318 0.66533 1 0.0
C9 C+2 -0.12647 0.58296 0.29391 1 0.0
O2 O-2 0.05174 0.05289 0.41606 1 0.0
C5 C+2 0.23954 0.13552 0.65857 1 0.0
C3 C+2 0.36662 0.25676 0.47884 1 0.0
Mn1 Mn -0.04943 0.48579 0.3917 1 0.0
C7 C+2 -0.06382 0.37052 0.31607 1 0.0
O6 O-2 -0.40654 0.43664 0.35338 1 0.0
Cl1 Cl -0.17436 0.22103 0.50547 1 0.0
Mn2 Mn 0.31153 0.19067 0.57009 1 0.0
C1 C+2 0.47645 0.08805 0.59722 1 0.0
O7 O-2 -0.08525 0.30057 0.26345 1 0.0
C2 C+2 0.15081 0.10588 0.47443 1 0.0
O3 O-2 0.39772 0.29517 0.42308 1 0.0
O1 O-2 0.5795 0.02326 0.6134 1 0.0
Sn1 Sn 0.06307 0.3326 0.5225 1 0.0
O4 O-2 0.54689 0.33809 0.72533 1 0.0
O9 O-2 -0.17644 0.63964 0.22915 1 0.0
C6 C+2 -0.26868 0.45543 0.37237 1 0.0
C8 C+2 0.1729 0.5175 0.41412 1 0.0
